data_4127180
loop_
_publ_author_name
'Mukherjee, Debabrata'
'H\"ollerhage, Thomas'
'Leich, Valeri'
'Spaniol, Thomas P.'
'Englert, Ulli'
'Maron, Laurent'
'Okuda, Jun'

_publ_section_title
;
 The Nature of the Heavy Alkaline Earth Metal-Hydrogen Bond: Synthesis,
 Structure, and Reactivity of a Cationic Strontium Hydride Cluster.
;
_journal_name_full 'Journal of the American Chemical Society'
_journal_paper_doi 10.1021/jacs.7b13796
_journal_year 2018
_chemical_formula_moiety 'C52 H62 O4 Si2 Sr'
_chemical_formula_sum 'C52 H62 O4 Si2 Sr'
_chemical_formula_weight 894.82
_chemical_name_systematic
;
 ?
;
_space_group_IT_number 14
_symmetry_cell_setting monoclinic
_symmetry_space_group_name_Hall '-P 2ybc'
_symmetry_space_group_name_H-M 'P 1 21/c 1'
_atom_sites_solution_hydrogens geom
_audit_creation_method SHELXL-2013
_cell_angle_alpha 90.00
_cell_angle_beta 105.659(5)
_cell_angle_gamma 90.00
_cell_formula_units_Z 2
_cell_length_a 10.1280(12)
_cell_length_b 11.9524(14)
_cell_length_c 20.2705(18)
_cell_measurement_reflns_used 5186
_cell_measurement_temperature 100(2)
_cell_measurement_theta_max 25.82
_cell_measurement_theta_min 2.52
_cell_volume 2362.7(4)
_computing_cell_refinement 'Bruker SAINT'
_computing_data_collection 'Bruker APEX'
_computing_data_reduction 'Bruker SAINT'
_computing_structure_refinement 'SHELXL-97 (Sheldrick, 1997)'
_computing_structure_solution 'SIR-92 (Altomare 1992)'
_diffrn_ambient_temperature 100(2)
_diffrn_measured_fraction_theta_full 1.000
_diffrn_measured_fraction_theta_max 0.961
_diffrn_measurement_device_type 'Bruker APEX-I CCD'
_diffrn_measurement_method '\w scans'
_diffrn_radiation_monochromator 'multilayer optics'
_diffrn_radiation_source microsource
_diffrn_radiation_type MoK\a
_diffrn_radiation_wavelength 0.71073
_diffrn_reflns_av_R_equivalents 0.0513
_diffrn_reflns_av_unetI/netI 0.0401
_diffrn_reflns_Laue_measured_fraction_full 1.000
_diffrn_reflns_Laue_measured_fraction_max 0.961
_diffrn_reflns_limit_h_max 13
_diffrn_reflns_limit_h_min -13
_diffrn_reflns_limit_k_max 15
_diffrn_reflns_limit_k_min -15
_diffrn_reflns_limit_l_max 25
_diffrn_reflns_limit_l_min -26
_diffrn_reflns_number 30942
_diffrn_reflns_point_group_measured_fraction_full 1.000
_diffrn_reflns_point_group_measured_fraction_max 0.961
_diffrn_reflns_theta_full 25.000
_diffrn_reflns_theta_max 28.528
_diffrn_reflns_theta_min 1.998
_exptl_absorpt_coefficient_mu 1.235
_exptl_absorpt_correction_T_max 0.8560
_exptl_absorpt_correction_T_min 0.7477
_exptl_absorpt_correction_type multi-scan
_exptl_absorpt_process_details 'Sadabs Bruker'
_exptl_crystal_colour yellow
_exptl_crystal_density_diffrn 1.258
_exptl_crystal_density_method 'not measured'
_exptl_crystal_description block
_exptl_crystal_F_000 944
_exptl_crystal_size_max 0.25
_exptl_crystal_size_mid 0.18
_exptl_crystal_size_min 0.13
_refine_diff_density_max 1.209
_refine_diff_density_min -0.551
_refine_diff_density_rms 0.075
_refine_ls_extinction_method none
_refine_ls_goodness_of_fit_ref 1.050
_refine_ls_hydrogen_treatment constr
_refine_ls_matrix_type full
_refine_ls_number_parameters 268
_refine_ls_number_reflns 5770
_refine_ls_number_restraints 0
_refine_ls_restrained_S_all 1.050
_refine_ls_R_factor_all 0.0582
_refine_ls_R_factor_gt 0.0421
_refine_ls_shift/su_max 0.000
_refine_ls_shift/su_mean 0.000
_refine_ls_structure_factor_coef Fsqd
_refine_ls_weighting_details 'w=1/[\s^2^(Fo^2^)+(0.0520P)^2^+1.6076P] where P=(Fo^2^+2Fc^2^)/3'
_refine_ls_weighting_scheme calc
_refine_ls_wR_factor_gt 0.1016
_refine_ls_wR_factor_ref 0.1092
_reflns_Friedel_coverage 0.000
_reflns_number_gt 4652
_reflns_number_total 5770
_reflns_threshold_expression 'I > 2\s(I)'
_cod_data_source_file ja7b13796_si_002.cif
_cod_data_source_block 1
_cod_original_sg_symbol_H-M 'P 1 21/C 1'
_cod_database_code 4127180
_shelxl_version_number 2013-4

loop_
_symmetry_equiv_pos_as_xyz
'x, y, z'
'-x, y+1/2, -z+1/2'
'-x, -y, -z'
'x, -y-1/2, z-1/2'

loop_
_atom_site_label
_atom_site_type_symbol
_atom_site_fract_x
_atom_site_fract_y
_atom_site_fract_z
_atom_site_U_iso_or_equiv
_atom_site_adp_type
_atom_site_occupancy
_atom_site_site_symmetry_order
_atom_site_calc_flag
_atom_site_refinement_flags_posn
_atom_site_refinement_flags_adp
_atom_site_refinement_flags_occupancy
Sr1 Sr 1.0000 0.0000 1.0000 0.02058(9) Uani 1 2 d S . P
Si1 Si 0.82182(6) 0.16053(5) 0.87704(3) 0.02220(14) Uani 1 1 d . . .
O1 O 1.1301(2) 0.17385(15) 1.04909(9) 0.0404(5) Uani 1 1 d . . .
O2 O 1.17104(17) -0.04062(15) 0.92970(8) 0.0301(4) Uani 1 1 d . . .
C1 C 0.6998(2) 0.1037(2) 0.79499(12) 0.0252(5) Uani 1 1 d . . .
C2 C 0.6664(2) 0.1591(2) 0.73205(12) 0.0291(5) Uani 1 1 d . . .
H2 H 0.7093 0.2285 0.7281 0.035 Uiso 1 1 calc R U .
C3 C 0.5720(3) 0.1154(2) 0.67498(13) 0.0364(6) Uani 1 1 d . . .
H3 H 0.5506 0.1551 0.6328 0.044 Uiso 1 1 calc R U .
C4 C 0.5087(3) 0.0135(2) 0.67940(15) 0.0378(6) Uani 1 1 d . . .
H4 H 0.4442 -0.0164 0.6404 0.045 Uiso 1 1 calc R U .
C5 C 0.5400(3) -0.0441(2) 0.74075(15) 0.0385(6) Uani 1 1 d . . .
H5 H 0.4971 -0.1137 0.7441 0.046 Uiso 1 1 calc R U .
C6 C 0.6351(3) 0.0008(2) 0.79771(13) 0.0324(5) Uani 1 1 d . . .
H6 H 0.6565 -0.0397 0.8396 0.039 Uiso 1 1 calc R U .
C7 C 0.6998(2) 0.24509(18) 0.91534(11) 0.0212(4) Uani 1 1 d . . .
C8 C 0.5565(2) 0.23856(19) 0.89170(11) 0.0234(5) Uani 1 1 d . . .
H8 H 0.5165 0.1972 0.8512 0.028 Uiso 1 1 calc R U .
C9 C 0.4710(2) 0.2906(2) 0.92562(12) 0.0269(5) Uani 1 1 d . . .
H9 H 0.3744 0.2833 0.9087 0.032 Uiso 1 1 calc R U .
C10 C 0.5261(2) 0.3528(2) 0.98384(13) 0.0292(5) Uani 1 1 d . . .
H10 H 0.4678 0.3891 1.0068 0.035 Uiso 1 1 calc R U .
C11 C 0.6674(3) 0.3622(2) 1.00865(12) 0.0301(5) Uani 1 1 d . . .
H11 H 0.7063 0.4056 1.0484 0.036 Uiso 1 1 calc R U .
C12 C 0.7517(2) 0.3079(2) 0.97519(12) 0.0261(5) Uani 1 1 d . . .
H12 H 0.8482 0.3134 0.9935 0.031 Uiso 1 1 calc R U .
C13 C 0.9273(2) 0.27058(19) 0.84475(11) 0.0234(5) Uani 1 1 d . . .
C14 C 1.0182(2) 0.2341(2) 0.80807(12) 0.0292(5) Uani 1 1 d . . .
H14 H 1.0146 0.1582 0.7938 0.035 Uiso 1 1 calc R U .
C15 C 1.1135(2) 0.3050(2) 0.79171(13) 0.0343(6) Uani 1 1 d . . .
H15 H 1.1741 0.2767 0.7672 0.041 Uiso 1 1 calc R U .
C16 C 1.1206(2) 0.4159(2) 0.81074(13) 0.0348(6) Uani 1 1 d . . .
H16 H 1.1862 0.4643 0.8000 0.042 Uiso 1 1 calc R U .
C17 C 1.0311(3) 0.4552(2) 0.84549(15) 0.0388(6) Uani 1 1 d . . .
H17 H 1.0342 0.5317 0.8585 0.047 Uiso 1 1 calc R U .
C18 C 0.9355(3) 0.3838(2) 0.86191(14) 0.0326(5) Uani 1 1 d . . .
H18 H 0.8740 0.4134 0.8855 0.039 Uiso 1 1 calc R U .
C19 C 1.1943(3) 0.2559(2) 1.01507(14) 0.0347(6) Uani 1 1 d . . .
H19A H 1.1416 0.2651 0.9666 0.042 Uiso 1 1 calc R U .
H19B H 1.2893 0.2334 1.0168 0.042 Uiso 1 1 calc R U .
C20 C 1.1934(3) 0.3627(2) 1.05495(15) 0.0409(6) Uani 1 1 d . . .
H20A H 1.1064 0.4043 1.0373 0.049 Uiso 1 1 calc R U .
H20B H 1.2712 0.4118 1.0534 0.049 Uiso 1 1 calc R U .
C21 C 1.2076(3) 0.3187(2) 1.12763(15) 0.0455(7) Uani 1 1 d . . .
H21A H 1.3035 0.2975 1.1506 0.055 Uiso 1 1 calc R U .
H21B H 1.1759 0.3746 1.1560 0.055 Uiso 1 1 calc R U .
C22 C 1.1168(3) 0.2196(3) 1.11409(15) 0.0463(7) Uani 1 1 d . . .
H22A H 1.1460 0.1639 1.1513 0.056 Uiso 1 1 calc R U .
H22B H 1.0206 0.2414 1.1102 0.056 Uiso 1 1 calc R U .
C23 C 1.1412(3) -0.0617(2) 0.85669(13) 0.0379(6) Uani 1 1 d . . .
H23A H 1.0556 -0.0234 0.8317 0.045 Uiso 1 1 calc R U .
H23B H 1.1313 -0.1429 0.8470 0.045 Uiso 1 1 calc R U .
C24 C 1.2632(3) -0.0148(3) 0.83627(15) 0.0429(7) Uani 1 1 d . . .
H24A H 1.2568 0.0675 0.8307 0.052 Uiso 1 1 calc R U .
H24B H 1.2727 -0.0492 0.7934 0.052 Uiso 1 1 calc R U .
C25 C 1.3801(3) -0.0481(3) 0.89724(14) 0.0392(6) Uani 1 1 d . . .
H25A H 1.4074 -0.1269 0.8936 0.047 Uiso 1 1 calc R U .
H25B H 1.4608 0.0008 0.9016 0.047 Uiso 1 1 calc R U .
C26 C 1.3192(2) -0.0324(2) 0.95691(13) 0.0331(6) Uani 1 1 d . . .
H26A H 1.3532 -0.0910 0.9919 0.040 Uiso 1 1 calc R U .
H26B H 1.3448 0.0417 0.9784 0.040 Uiso 1 1 calc R U .

loop_
_atom_site_aniso_label
_atom_site_aniso_U_11
_atom_site_aniso_U_22
_atom_site_aniso_U_33
_atom_site_aniso_U_23
_atom_site_aniso_U_13
_atom_site_aniso_U_12
Sr1 0.02529(15) 0.01794(14) 0.01893(14) -0.00103(11) 0.00669(10) -0.00498(12)
Si1 0.0241(3) 0.0209(3) 0.0241(3) 0.0000(2) 0.0107(2) -0.0005(2)
O1 0.0615(13) 0.0292(9) 0.0292(9) -0.0048(7) 0.0100(9) -0.0226(9)
O2 0.0254(8) 0.0379(9) 0.0276(9) 0.0018(7) 0.0081(7) -0.0008(7)
C1 0.0242(11) 0.0281(12) 0.0269(11) -0.0060(9) 0.0133(9) -0.0006(9)
C2 0.0285(12) 0.0295(12) 0.0306(12) -0.0025(10) 0.0101(10) 0.0032(10)
C3 0.0369(14) 0.0421(15) 0.0294(13) -0.0056(11) 0.0075(11) 0.0099(12)
C4 0.0285(13) 0.0412(16) 0.0410(15) -0.0192(12) 0.0048(11) 0.0032(11)
C5 0.0352(14) 0.0390(14) 0.0452(16) -0.0153(13) 0.0178(12) -0.0100(12)
C6 0.0370(13) 0.0335(13) 0.0318(12) -0.0053(11) 0.0180(11) -0.0058(11)
C7 0.0247(11) 0.0177(10) 0.0233(11) 0.0029(8) 0.0104(9) -0.0007(8)
C8 0.0265(11) 0.0222(11) 0.0217(11) 0.0009(8) 0.0066(9) -0.0012(9)
C9 0.0240(11) 0.0278(12) 0.0300(12) 0.0055(10) 0.0091(9) 0.0024(9)
C10 0.0334(13) 0.0260(12) 0.0337(12) 0.0000(10) 0.0184(10) 0.0041(10)
C11 0.0354(13) 0.0311(13) 0.0270(12) -0.0071(10) 0.0137(10) -0.0066(10)
C12 0.0251(11) 0.0292(12) 0.0257(11) -0.0017(9) 0.0096(9) -0.0043(9)
C13 0.0216(11) 0.0265(11) 0.0229(11) 0.0039(9) 0.0071(9) 0.0022(9)
C14 0.0289(12) 0.0304(13) 0.0302(12) 0.0030(10) 0.0112(10) 0.0020(10)
C15 0.0244(12) 0.0507(16) 0.0314(13) 0.0080(12) 0.0139(10) 0.0028(11)
C16 0.0249(12) 0.0423(15) 0.0371(14) 0.0134(12) 0.0082(10) -0.0067(11)
C17 0.0388(15) 0.0272(13) 0.0535(17) 0.0019(12) 0.0179(13) -0.0091(11)
C18 0.0327(13) 0.0267(12) 0.0444(15) 0.0006(11) 0.0208(11) -0.0011(10)
C19 0.0358(14) 0.0300(13) 0.0399(14) -0.0001(11) 0.0127(11) -0.0125(11)
C20 0.0479(16) 0.0257(13) 0.0553(17) 0.0005(12) 0.0245(14) -0.0064(12)
C21 0.0627(19) 0.0325(15) 0.0480(17) -0.0073(13) 0.0267(15) -0.0095(13)
C22 0.0608(19) 0.0414(16) 0.0364(15) -0.0066(13) 0.0125(14) -0.0127(14)
C23 0.0407(15) 0.0422(16) 0.0288(13) -0.0034(12) 0.0061(11) -0.0008(12)
C24 0.0410(16) 0.0583(19) 0.0339(14) 0.0027(13) 0.0177(12) 0.0072(13)
C25 0.0351(14) 0.0412(15) 0.0462(16) 0.0062(13) 0.0192(12) 0.0089(12)
C26 0.0254(12) 0.0401(14) 0.0337(13) 0.0055(11) 0.0078(10) -0.0023(10)

loop_
_atom_type_symbol
_atom_type_description
_atom_type_scat_dispersion_real
_atom_type_scat_dispersion_imag
_atom_type_scat_source
C C 0.0033 0.0016 'International Tables Vol C Tables 4.2.6.8 and 6.1.1.4'
H H 0.0000 0.0000 'International Tables Vol C Tables 4.2.6.8 and 6.1.1.4'
O O 0.0106 0.0060 'International Tables Vol C Tables 4.2.6.8 and 6.1.1.4'
Si Si 0.0817 0.0704 'International Tables Vol C Tables 4.2.6.8 and 6.1.1.4'
Sr Sr -1.5307 3.2498 'International Tables Vol C Tables 4.2.6.8 and 6.1.1.4'

loop_
_geom_angle_atom_site_label_1
_geom_angle_atom_site_label_2
_geom_angle_atom_site_label_3
_geom_angle
_geom_angle_site_symmetry_1
_geom_angle_site_symmetry_3
O1 Sr1 O1 180.00(9) . 3_757
O1 Sr1 O2 90.92(6) . .
O1 Sr1 O2 89.08(6) 3_757 .
O1 Sr1 O2 89.08(6) . 3_757
O1 Sr1 O2 90.92(6) 3_757 3_757
O2 Sr1 O2 180.0 . 3_757
O1 Sr1 Si1 86.52(5) . .
O1 Sr1 Si1 93.48(5) 3_757 .
O2 Sr1 Si1 90.24(4) . .
O2 Sr1 Si1 89.76(4) 3_757 .
O1 Sr1 Si1 93.48(5) . 3_757
O1 Sr1 Si1 86.52(5) 3_757 3_757
O2 Sr1 Si1 89.76(4) . 3_757
O2 Sr1 Si1 90.24(4) 3_757 3_757
Si1 Sr1 Si1 180.00(2) . 3_757
C1 Si1 C7 101.79(10) . .
C1 Si1 C13 103.64(10) . .
C7 Si1 C13 104.85(10) . .
C1 Si1 Sr1 123.28(8) . .
C7 Si1 Sr1 106.50(7) . .
C13 Si1 Sr1 114.72(7) . .
C19 O1 C22 109.71(19) . .
C19 O1 Sr1 128.63(14) . .
C22 O1 Sr1 119.87(15) . .
C23 O2 C26 107.96(18) . .
C23 O2 Sr1 127.77(14) . .
C26 O2 Sr1 123.89(14) . .
C2 C1 C6 116.8(2) . .
C2 C1 Si1 124.62(18) . .
C6 C1 Si1 118.52(18) . .
C3 C2 C1 121.7(2) . .
C3 C2 H2 119.1 . .
C1 C2 H2 119.1 . .
C2 C3 C4 120.1(3) . .
C2 C3 H3 119.9 . .
C4 C3 H3 119.9 . .
C5 C4 C3 119.8(2) . .
C5 C4 H4 120.1 . .
C3 C4 H4 120.1 . .
C4 C5 C6 119.5(3) . .
C4 C5 H5 120.2 . .
C6 C5 H5 120.2 . .
C5 C6 C1 122.0(3) . .
C5 C6 H6 119.0 . .
C1 C6 H6 119.0 . .
C12 C7 C8 115.9(2) . .
C12 C7 Si1 120.08(17) . .
C8 C7 Si1 123.61(17) . .
C9 C8 C7 122.1(2) . .
C9 C8 H8 118.9 . .
C7 C8 H8 118.9 . .
C10 C9 C8 120.2(2) . .
C10 C9 H9 119.9 . .
C8 C9 H9 119.9 . .
C9 C10 C11 119.6(2) . .
C9 C10 H10 120.2 . .
C11 C10 H10 120.2 . .
C12 C11 C10 119.7(2) . .
C12 C11 H11 120.1 . .
C10 C11 H11 120.1 . .
C11 C12 C7 122.5(2) . .
C11 C12 H12 118.7 . .
C7 C12 H12 118.7 . .
C18 C13 C14 115.6(2) . .
C18 C13 Si1 125.56(17) . .
C14 C13 Si1 118.33(18) . .
C15 C14 C13 122.4(2) . .
C15 C14 H14 118.8 . .
C13 C14 H14 118.8 . .
C16 C15 C14 120.5(2) . .
C16 C15 H15 119.8 . .
C14 C15 H15 119.8 . .
C17 C16 C15 118.8(2) . .
C17 C16 H16 120.6 . .
C15 C16 H16 120.6 . .
C16 C17 C18 120.7(3) . .
C16 C17 H17 119.7 . .
C18 C17 H17 119.7 . .
C13 C18 C17 122.1(2) . .
C13 C18 H18 118.9 . .
C17 C18 H18 118.9 . .
O1 C19 C20 104.4(2) . .
O1 C19 H19A 110.9 . .
C20 C19 H19A 110.9 . .
O1 C19 H19B 110.9 . .
C20 C19 H19B 110.9 . .
H19A C19 H19B 108.9 . .
C19 C20 C21 102.2(2) . .
C19 C20 H20A 111.3 . .
C21 C20 H20A 111.3 . .
C19 C20 H20B 111.3 . .
C21 C20 H20B 111.3 . .
H20A C20 H20B 109.2 . .
C22 C21 C20 101.8(2) . .
C22 C21 H21A 111.4 . .
C20 C21 H21A 111.4 . .
C22 C21 H21B 111.4 . .
C20 C21 H21B 111.4 . .
H21A C21 H21B 109.3 . .
O1 C22 C21 105.2(2) . .
O1 C22 H22A 110.7 . .
C21 C22 H22A 110.7 . .
O1 C22 H22B 110.7 . .
C21 C22 H22B 110.7 . .
H22A C22 H22B 108.8 . .
O2 C23 C24 104.7(2) . .
O2 C23 H23A 110.8 . .
C24 C23 H23A 110.8 . .
O2 C23 H23B 110.8 . .
C24 C23 H23B 110.8 . .
H23A C23 H23B 108.9 . .
C23 C24 C25 101.3(2) . .
C23 C24 H24A 111.5 . .
C25 C24 H24A 111.5 . .
C23 C24 H24B 111.5 . .
C25 C24 H24B 111.5 . .
H24A C24 H24B 109.3 . .
C26 C25 C24 102.8(2) . .
C26 C25 H25A 111.2 . .
C24 C25 H25A 111.2 . .
C26 C25 H25B 111.2 . .
C24 C25 H25B 111.2 . .
H25A C25 H25B 109.1 . .
O2 C26 C25 106.9(2) . .
O2 C26 H26A 110.3 . .
C25 C26 H26A 110.3 . .
O2 C26 H26B 110.3 . .
C25 C26 H26B 110.3 . .
H26A C26 H26B 108.6 . .

loop_
_geom_bond_atom_site_label_1
_geom_bond_atom_site_label_2
_geom_bond_distance
_geom_bond_site_symmetry_2
Sr1 O1 2.5171(17) .
Sr1 O1 2.5171(17) 3_757
Sr1 O2 2.5690(17) .
Sr1 O2 2.5690(17) 3_757
Sr1 Si1 3.2745(7) .
Sr1 Si1 3.2746(7) 3_757
Si1 C1 1.909(2) .
Si1 C7 1.915(2) .
Si1 C13 1.918(2) .
O1 C19 1.450(3) .
O1 C22 1.466(3) .
O2 C23 1.450(3) .
O2 C26 1.455(3) .
C1 C2 1.395(3) .
C1 C6 1.402(3) .
C2 C3 1.389(3) .
C2 H2 0.9500 .
C3 C4 1.389(4) .
C3 H3 0.9500 .
C4 C5 1.381(4) .
C4 H4 0.9500 .
C5 C6 1.395(4) .
C5 H5 0.9500 .
C6 H6 0.9500 .
C7 C12 1.403(3) .
C7 C8 1.403(3) .
C8 C9 1.389(3) .
C8 H8 0.9500 .
C9 C10 1.379(3) .
C9 H9 0.9500 .
C10 C11 1.387(3) .
C10 H10 0.9500 .
C11 C12 1.386(3) .
C11 H11 0.9500 .
C12 H12 0.9500 .
C13 C18 1.394(3) .
C13 C14 1.400(3) .
C14 C15 1.389(3) .
C14 H14 0.9500 .
C15 C16 1.377(4) .
C15 H15 0.9500 .
C16 C17 1.372(4) .
C16 H16 0.9500 .
C17 C18 1.396(3) .
C17 H17 0.9500 .
C18 H18 0.9500 .
C19 C20 1.513(4) .
C19 H19A 0.9900 .
C19 H19B 0.9900 .
C20 C21 1.534(4) .
C20 H20A 0.9900 .
C20 H20B 0.9900 .
C21 C22 1.479(4) .
C21 H21A 0.9900 .
C21 H21B 0.9900 .
C22 H22A 0.9900 .
C22 H22B 0.9900 .
C23 C24 1.513(4) .
C23 H23A 0.9900 .
C23 H23B 0.9900 .
C24 C25 1.516(4) .
C24 H24A 0.9900 .
C24 H24B 0.9900 .
C25 C26 1.510(4) .
C25 H25A 0.9900 .
C25 H25B 0.9900 .
C26 H26A 0.9900 .
C26 H26B 0.9900 .

loop_
_geom_torsion_atom_site_label_1
_geom_torsion_atom_site_label_2
_geom_torsion_atom_site_label_3
_geom_torsion_atom_site_label_4
_geom_torsion
C6 C1 C2 C3 0.9(3)
Si1 C1 C2 C3 -177.03(18)
C1 C2 C3 C4 -0.5(4)
C2 C3 C4 C5 0.0(4)
C3 C4 C5 C6 0.0(4)
C4 C5 C6 C1 0.5(4)
C2 C1 C6 C5 -0.9(4)
Si1 C1 C6 C5 177.1(2)
C12 C7 C8 C9 -0.3(3)
Si1 C7 C8 C9 172.17(17)
C7 C8 C9 C10 1.2(3)
C8 C9 C10 C11 -0.6(4)
C9 C10 C11 C12 -0.8(4)
C10 C11 C12 C7 1.7(4)
C8 C7 C12 C11 -1.1(3)
Si1 C7 C12 C11 -173.88(19)
C18 C13 C14 C15 2.0(3)
Si1 C13 C14 C15 -170.00(19)
C13 C14 C15 C16 -0.8(4)
C14 C15 C16 C17 -0.6(4)
C15 C16 C17 C18 0.7(4)
C14 C13 C18 C17 -2.0(4)
Si1 C13 C18 C17 169.4(2)
C16 C17 C18 C13 0.7(4)
C22 O1 C19 C20 -11.3(3)
Sr1 O1 C19 C20 153.13(18)
O1 C19 C20 C21 32.0(3)
C19 C20 C21 C22 -40.8(3)
C19 O1 C22 C21 -14.9(3)
Sr1 O1 C22 C21 179.05(19)
C20 C21 C22 O1 34.3(3)
C26 O2 C23 C24 -25.0(3)
Sr1 O2 C23 C24 148.10(17)
O2 C23 C24 C25 38.9(3)
C23 C24 C25 C26 -37.7(3)
C23 O2 C26 C25 0.6(3)
Sr1 O2 C26 C25 -172.80(16)
C24 C25 C26 O2 23.7(3)
